data_9015461
loop_
_publ_author_name
'Yang, Z.'
'Giester, G.'
'Ding, K.'
'Tillmanns, E.'

_publ_section_title
;
 Crystal structure of nanlingite - the first mineral with a [Fe(AsO3)6] configuration
;
_journal_name_full 'European Journal of Mineralogy'
_journal_page_first 63
_journal_page_last 71
_journal_paper_doi 10.1127/0935-1221/2011/0023-2075
_journal_volume 23
_journal_year 2011
_chemical_compound_source 'Nanling area, Hunan Province, China'
_chemical_formula_sum 'As8 Ca4.362 F14 Fe2.032 Li1.42 Mg10.968 Na1.218 O24'
_chemical_name_mineral Nanlingite
_space_group_IT_number 166
_symmetry_space_group_name_Hall '-R 3 2"'
_symmetry_space_group_name_H-M 'R -3 m :H'
_cell_angle_alpha 90
_cell_angle_beta 90
_cell_angle_gamma 120
_cell_formula_units_Z 3
_cell_length_a 10.2114
_cell_length_b 10.2114
_cell_length_c 25.689
_cell_volume 2319.789
_database_code_amcsd 0018326
_exptl_crystal_density_diffrn 3.956
_cod_original_sg_symbol_H-M 'R -3 m'
_cod_original_formula_sum 'As8 Fe2.032 Mg10.968 Ca4.362 Na1.218 Li1.42 O24 F14'
_cod_database_code 9015461

loop_
_space_group_symop_operation_xyz
x,y,z
2/3+x,1/3+y,1/3+z
1/3+x,2/3+y,2/3+z
x,x-y,z
2/3+x,1/3+x-y,1/3+z
1/3+x,2/3+x-y,2/3+z
y,x,-z
2/3+y,1/3+x,1/3-z
1/3+y,2/3+x,2/3-z
-x+y,y,z
2/3-x+y,1/3+y,1/3+z
1/3-x+y,2/3+y,2/3+z
-x,-x+y,-z
2/3-x,1/3-x+y,1/3-z
1/3-x,2/3-x+y,2/3-z
-y,-x,z
2/3-y,1/3-x,1/3+z
1/3-y,2/3-x,2/3+z
x-y,-y,-z
2/3+x-y,1/3-y,1/3-z
1/3+x-y,2/3-y,2/3-z
y,-x+y,-z
2/3+y,1/3-x+y,1/3-z
1/3+y,2/3-x+y,2/3-z
-x+y,-x,z
2/3-x+y,1/3-x,1/3+z
1/3-x+y,2/3-x,2/3+z
-x,-y,-z
2/3-x,1/3-y,1/3-z
1/3-x,2/3-y,2/3-z
-y,x-y,z
2/3-y,1/3+x-y,1/3+z
1/3-y,2/3+x-y,2/3+z
x-y,x,-z
2/3+x-y,1/3+x,1/3-z
1/3+x-y,2/3+x,2/3-z

loop_
_atom_site_aniso_label
_atom_site_aniso_U_11
_atom_site_aniso_U_22
_atom_site_aniso_U_33
_atom_site_aniso_U_12
_atom_site_aniso_U_13
_atom_site_aniso_U_23
As(1) 0.00569 0.00569 0.00569 0.00284 0.00000 0.00000
As(2) 0.00574 0.00574 0.00532 0.00238 -0.00030 0.00030
Fe 0.00599 0.00599 0.00495 0.00300 0.00000 0.00000
Mg(1) 0.00960 0.00950 0.00750 0.00481 -0.00240 -0.00120
Fe(1) 0.00960 0.00950 0.00750 0.00481 -0.00240 -0.00120
Mg(2) 0.00790 0.00680 0.00810 0.00338 0.00012 0.00025
Fe(2) 0.00790 0.00680 0.00810 0.00338 0.00012 0.00025
Ca 0.01744 0.01744 0.02210 0.00928 -0.00310 0.00310
Na1 0.01744 0.01744 0.02210 0.00928 -0.00310 0.00310
Li1 0.01744 0.01744 0.02210 0.00928 -0.00310 0.00310
Na2 0.01840 0.01840 0.00870 0.00920 0.00000 0.00000
Li2 0.01840 0.01840 0.00870 0.00920 0.00000 0.00000
O(1) 0.00800 0.00620 0.00740 0.00310 0.00036 0.00070
O(2) 0.00960 0.00860 0.00770 0.00250 0.00070 0.00290
O(3) 0.01640 0.01640 0.00950 0.00950 0.00300 -0.00300
F(1) 0.03820 0.03820 0.02260 0.01910 0.00000 0.00000
F(2) 0.01420 0.01420 0.01930 -0.00070 0.00290 -0.00290
F(3) 0.01550 0.00930 0.01280 0.00770 0.00040 0.00020

loop_
_atom_site_label
_atom_site_fract_x
_atom_site_fract_y
_atom_site_fract_z
_atom_site_occupancy
_atom_site_U_iso_or_equiv
As(1) 0.00000 0.00000 0.34099 1.00000 0.00569
As(2) 0.21881 0.78119 0.11667 1.00000 0.00582
Fe 0.00000 0.00000 0.50000 1.00000 0.00564
Mg(1) 0.90403 0.45201 0.10159 0.84600 0.00886
Fe(1) 0.90403 0.45201 0.10159 0.15400 0.00886
Mg(2) 0.65072 0.00000 0.00000 0.98200 0.00770
Fe(2) 0.65072 0.00000 0.00000 0.01800 0.00770
Ca 0.88623 0.11377 0.11426 0.72700 0.01874
Na1 0.88623 0.11377 0.11426 0.05000 0.01874
Li1 0.87550 0.12450 0.09280 0.22300 0.01874
Na2 0.00000 0.00000 0.00000 0.91800 0.01520
Li2 0.00000 0.00000 0.00000 0.08200 0.01520
O(1) 0.42367 0.84734 -0.02334 1.00000 0.00741
O(2) 0.67253 0.06133 -0.07812 1.00000 0.00957
O(3) 0.86125 0.13875 -0.15542 1.00000 0.01350
F(1) 0.00000 0.00000 0.08423 1.00000 0.03300
F(2) 0.23719 0.76281 -0.11937 1.00000 0.01940
F(3) 0.27621 0.13811 0.02104 1.00000 0.01185

loop_
_cod_changelog_entry_id
_cod_changelog_entry_author
_cod_changelog_entry_date
_cod_changelog_entry_text
1
;cod-tools version 3.10.1
Id: cif_fix_AMCSD_atom_labels 10224 2024-08-07 11:09:31Z saulius
;
2024-08-07T19:40:15+03:00
;Changed the following '_atom_site_label' values:
the first duplicated label 'Na'  converted to 'Na1'
duplicated label 'Na' at index 10 converted to 'Na2'
the first duplicated label 'Li'  converted to 'Li1'
duplicated label 'Li' at index 11 converted to 'Li2'
;

loop_
_cod_related_entry_id
_cod_related_entry_database
_cod_related_entry_code
1 AMCSD 0018326
